data_7049375
loop_
_publ_author_name
'Shen, Lingyi'
'Zhao, Yanxia'
'Luo, Qiong'
'Li, Qian-Shu'
'Liu, Bin'
'Redshaw, Carl'
'Wu, Biao'
'Yang, Xiao-Juan'

_publ_section_title
;
 Cyclotrimerization of alkynes catalyzed by a self-supported cyclic
 tri-nuclear nickel(0) complex with \a-diimine ligands.
;
_journal_issue 14
_journal_name_full 'Dalton transactions (Cambridge, England : 2003)'
_journal_page_first 4643
_journal_page_last 4649
_journal_paper_doi 10.1039/c9dt00819e
_journal_volume 48
_journal_year 2019
_chemical_formula_sum 'C60 H72 Br6 N6 Ni3'
_chemical_formula_weight 1532.82
_space_group_crystal_system hexagonal
_space_group_IT_number 176
_space_group_name_Hall '-P 6c'
_space_group_name_H-M_alt 'P 63/m'
_symmetry_space_group_name_Hall '-P 6c'
_symmetry_space_group_name_H-M 'P 63/m'
_atom_sites_solution_hydrogens geom
_audit_creation_method SHELXL-2014/7
_audit_update_record
;
2018-07-14 deposited with the CCDC.    2019-03-13 downloaded from the CCDC.
;
_cell_angle_alpha 90
_cell_angle_beta 90
_cell_angle_gamma 120
_cell_formula_units_Z 2
_cell_length_a 13.198(5)
_cell_length_b 13.198(5)
_cell_length_c 23.606(9)
_cell_measurement_reflns_used 5285
_cell_measurement_temperature 293(2)
_cell_measurement_theta_max 23.04
_cell_measurement_theta_min 2.48
_cell_volume 3561(2)
_computing_cell_refinement 'Bruker SMART'
_computing_data_collection 'Bruker SMART APEX II'
_computing_data_reduction 'Bruker SAINT'
_computing_molecular_graphics 'Bruker SHELXTL'
_computing_publication_material 'Bruker SHELXTL'
_computing_structure_refinement 'SHELXL-2014/7 (Sheldrick, 2014)'
_computing_structure_solution 'SHELXL-2014/7 (Sheldrick, 2014)'
_diffrn_ambient_temperature 293(2)
_diffrn_measured_fraction_theta_full 0.991
_diffrn_measured_fraction_theta_max 0.991
_diffrn_measurement_device_type 'Bruker APEX-II CCD'
_diffrn_measurement_method '\f and \w scans'
_diffrn_radiation_type MoK\a
_diffrn_radiation_wavelength 0.71073
_diffrn_reflns_av_R_equivalents 0.0969
_diffrn_reflns_av_unetI/netI 0.0634
_diffrn_reflns_Laue_measured_fraction_full 0.991
_diffrn_reflns_Laue_measured_fraction_max 0.991
_diffrn_reflns_limit_h_max 15
_diffrn_reflns_limit_h_min -15
_diffrn_reflns_limit_k_max 15
_diffrn_reflns_limit_k_min -15
_diffrn_reflns_limit_l_max 28
_diffrn_reflns_limit_l_min -24
_diffrn_reflns_number 16357
_diffrn_reflns_point_group_measured_fraction_full 0.991
_diffrn_reflns_point_group_measured_fraction_max 0.991
_diffrn_reflns_theta_full 24.999
_diffrn_reflns_theta_max 24.999
_diffrn_reflns_theta_min 1.980
_exptl_absorpt_coefficient_mu 4.188
_exptl_absorpt_correction_T_max 0.4880
_exptl_absorpt_correction_T_min 0.4208
_exptl_absorpt_correction_type multi-scan
_exptl_crystal_colour BLACK
_exptl_crystal_density_diffrn 1.430
_exptl_crystal_density_meas ?
_exptl_crystal_description BLOCK
_exptl_crystal_F_000 1536
_exptl_crystal_size_max 0.250
_exptl_crystal_size_mid 0.250
_exptl_crystal_size_min 0.200
_platon_squeeze_details
;
;
_refine_diff_density_max 2.154
_refine_diff_density_min -2.704
_refine_diff_density_rms 0.162
_refine_ls_extinction_method none
_refine_ls_goodness_of_fit_ref 1.144
_refine_ls_hydrogen_treatment constr
_refine_ls_matrix_type full
_refine_ls_number_parameters 120
_refine_ls_number_reflns 2136
_refine_ls_number_restraints 0
_refine_ls_restrained_S_all 1.144
_refine_ls_R_factor_all 0.1348
_refine_ls_R_factor_gt 0.0952
_refine_ls_shift/su_max 0.000
_refine_ls_shift/su_mean 0.000
_refine_ls_structure_factor_coef Fsqd
_refine_ls_weighting_details 'w=1/[\s^2^(Fo^2^)+(0.0080P)^2^+45.0000P] where P=(Fo^2^+2Fc^2^)/3'
_refine_ls_weighting_scheme calc
_refine_ls_wR_factor_gt 0.1830
_refine_ls_wR_factor_ref 0.1967
_reflns_Friedel_coverage 0.000
_reflns_number_gt 1313
_reflns_number_total 2136
_reflns_threshold_expression 'I > 2\s(I)'
_cod_data_source_file c9dt00819e2.cif
_cod_data_source_block 1
_cod_depositor_comments
;
The following automatic conversions were performed:

'_exptl_absorpt_correction_type' value 'Multi-scan' changed to
'multi-scan' according to
/home/data/users/saulius/crontab/automatic-downloads/rss-feeds/RSC/lib/dictionaries/cif_core.dic
dictionary named 'cif_core.dic' version 2.4.2 from 2011-04-26.

'_exptl_crystal_density_meas' value 'not measured' was changed to '?'
- the value is perceived as not measured.

Automatic conversion script
Id: cif_fix_values 4973 2017-02-22 13:04:09Z antanas 

 Adding full bibliography for 7049375--7049377.cif.
;
_cod_original_cell_volume 3561(3)
_cod_database_code 7049375
_shelx_shelxl_version_number 2014/7
_shelx_space_group_comment
;
The symmetry employed for this shelxl refinement is uniquely defined
by the following loop, which should always be used as a source of
symmetry information in preference to the above space-group names.
They are only intended as comments.
;
_shelx_estimated_absorpt_t_min 0.421
_shelx_estimated_absorpt_t_max 0.488

loop_
_space_group_symop_operation_xyz
'x, y, z'
'x-y, x, z+1/2'
'-y, x-y, z'
'-x, -y, z+1/2'
'-x+y, -x, z'
'y, -x+y, z+1/2'
'-x, -y, -z'
'-x+y, -x, -z-1/2'
'y, -x+y, -z'
'x, y, -z-1/2'
'x-y, x, -z'
'-y, x-y, -z-1/2'

loop_
_atom_site_label
_atom_site_type_symbol
_atom_site_fract_x
_atom_site_fract_y
_atom_site_fract_z
_atom_site_U_iso_or_equiv
_atom_site_adp_type
_atom_site_occupancy
_atom_site_site_symmetry_order
_atom_site_calc_flag
_atom_site_refinement_flags_posn
_atom_site_refinement_flags_adp
_atom_site_refinement_flags_occupancy
Ni1 Ni 0.52241(15) 0.21397(16) 0.2500 0.0416(5) Uani 1 2 d S T P
Br1 Br 0.6667 0.3333 0.17251(17) 0.1244(13) Uani 1 3 d S T P
Br2 Br 0.62682(14) 0.08944(14) 0.2500 0.0565(5) Uani 1 2 d S T P
Br3 Br 0.0000 0.0000 0.2500 0.1062(14) Uani 1 6 d S T P
N1 N 0.3953(7) 0.1012(7) 0.1945(4) 0.051(2) Uani 1 1 d . . .
C1 C 0.3079(9) 0.0151(9) 0.2182(5) 0.052(3) Uani 1 1 d . . .
C2 C 0.2093(11) -0.0831(11) 0.1883(6) 0.086(4) Uani 1 1 d . . .
H2A H 0.1384 -0.0821 0.1962 0.129 Uiso 1 1 calc R U .
H2B H 0.2014 -0.1557 0.2011 0.129 Uiso 1 1 calc R U .
H2C H 0.2239 -0.0752 0.1483 0.129 Uiso 1 1 calc R U .
C3 C 0.4045(10) 0.1173(11) 0.1339(5) 0.059(3) Uani 1 1 d . . .
C4 C 0.4829(14) 0.0921(15) 0.1072(5) 0.099(5) Uani 1 1 d . . .
H4 H 0.5215 0.0595 0.1262 0.119 Uiso 1 1 calc R U .
C5 C 0.5004(17) 0.1203(16) 0.0466(6) 0.110(6) Uani 1 1 d . . .
H5 H 0.5573 0.1116 0.0276 0.132 Uiso 1 1 calc R U .
C6 C 0.4409(15) 0.1569(16) 0.0181(6) 0.099(5) Uani 1 1 d . . .
C7 C 0.3627(14) 0.1789(14) 0.0465(7) 0.097(5) Uani 1 1 d . . .
H7 H 0.3217 0.2070 0.0260 0.117 Uiso 1 1 calc R U .
C8 C 0.3415(12) 0.1598(12) 0.1072(6) 0.074(4) Uani 1 1 d . . .
C9 C 0.2561(16) 0.1814(16) 0.1331(7) 0.112(6) Uani 1 1 d . . .
H9A H 0.2005 0.1129 0.1534 0.168 Uiso 1 1 calc R U .
H9B H 0.2163 0.1998 0.1044 0.168 Uiso 1 1 calc R U .
H9C H 0.2942 0.2459 0.1590 0.168 Uiso 1 1 calc R U .
C10 C 0.4600(18) 0.1850(18) -0.0445(6) 0.150(9) Uani 1 1 d . . .
H10A H 0.5147 0.2668 -0.0494 0.226 Uiso 1 1 calc R U .
H10B H 0.3869 0.1661 -0.0619 0.226 Uiso 1 1 calc R U .
H10C H 0.4903 0.1398 -0.0617 0.226 Uiso 1 1 calc R U .

loop_
_atom_site_aniso_label
_atom_site_aniso_U_11
_atom_site_aniso_U_22
_atom_site_aniso_U_33
_atom_site_aniso_U_23
_atom_site_aniso_U_13
_atom_site_aniso_U_12
Ni1 0.0419(11) 0.0433(11) 0.0376(9) 0.000 0.000 0.0198(9)
Br1 0.1118(16) 0.1118(16) 0.150(3) 0.000 0.000 0.0559(8)
Br2 0.0543(10) 0.0471(9) 0.0696(11) 0.000 0.000 0.0264(8)
Br3 0.0882(17) 0.0882(17) 0.142(4) 0.000 0.000 0.0441(8)
N1 0.045(5) 0.044(5) 0.068(6) -0.013(5) -0.006(5) 0.024(5)
C1 0.042(6) 0.043(6) 0.065(7) -0.011(5) -0.007(5) 0.017(5)
C2 0.056(8) 0.071(9) 0.101(11) -0.035(8) -0.018(8) 0.010(7)
C3 0.059(7) 0.069(8) 0.042(6) -0.003(6) -0.003(6) 0.026(6)
C4 0.124(13) 0.153(15) 0.050(8) -0.024(9) 0.000(8) 0.091(12)
C5 0.118(14) 0.148(16) 0.061(10) -0.040(10) 0.000(10) 0.064(13)
C6 0.074(11) 0.130(15) 0.067(10) -0.019(10) -0.018(9) 0.031(10)
C7 0.087(11) 0.097(12) 0.087(11) 0.019(9) -0.035(9) 0.030(10)
C8 0.068(8) 0.090(10) 0.069(9) 0.004(8) -0.005(7) 0.043(8)
C9 0.122(14) 0.144(15) 0.095(12) -0.007(11) -0.022(11) 0.085(13)
C10 0.152(17) 0.18(2) 0.048(9) 0.008(11) -0.005(10) 0.026(15)

loop_
_atom_type_symbol
_atom_type_description
_atom_type_scat_dispersion_real
_atom_type_scat_dispersion_imag
_atom_type_scat_source
C C 0.0033 0.0016 'International Tables Vol C Tables 4.2.6.8 and 6.1.1.4'
H H 0.0000 0.0000 'International Tables Vol C Tables 4.2.6.8 and 6.1.1.4'
Br Br -0.2901 2.4595 'International Tables Vol C Tables 4.2.6.8 and 6.1.1.4'
N N 0.0061 0.0033 'International Tables Vol C Tables 4.2.6.8 and 6.1.1.4'
Ni Ni 0.3393 1.1124 'International Tables Vol C Tables 4.2.6.8 and 6.1.1.4'

loop_
_geom_angle_atom_site_label_1
_geom_angle_atom_site_label_2
_geom_angle_atom_site_label_3
_geom_angle
_geom_angle_site_symmetry_1
_geom_angle_site_symmetry_3
N1 Ni1 N1 79.0(5) 10_556 .
N1 Ni1 Br1 173.0(3) 10_556 .
N1 Ni1 Br1 94.4(3) . .
N1 Ni1 Br1 94.4(3) 10_556 8_666
N1 Ni1 Br1 173.0(3) . 8_666
Br1 Ni1 Br1 92.12(14) . 8_666
N1 Ni1 Br2 96.8(2) 10_556 8_666
N1 Ni1 Br2 96.8(2) . 8_666
Br1 Ni1 Br2 86.26(6) . 8_666
Br1 Ni1 Br2 86.26(6) 8_666 8_666
N1 Ni1 Br2 92.3(2) 10_556 .
N1 Ni1 Br2 92.3(2) . .
Br1 Ni1 Br2 85.57(5) . .
Br1 Ni1 Br2 85.57(5) 8_666 .
Br2 Ni1 Br2 168.22(8) 8_666 .
Ni1 Br1 Ni1 73.87(11) 3_655 .
Ni1 Br1 Ni1 73.87(11) 3_655 8_666
Ni1 Br1 Ni1 73.87(11) . 8_666
Ni1 Br2 Ni1 71.78(8) 3_655 .
C1 N1 C3 122.6(9) . .
C1 N1 Ni1 114.3(7) . .
C3 N1 Ni1 123.1(7) . .
N1 C1 C2 125.5(10) . .
N1 C1 C1 116.0(6) . 10_556
C2 C1 C1 118.5(7) . 10_556
C1 C2 H2A 109.5 . .
C1 C2 H2B 109.5 . .
H2A C2 H2B 109.5 . .
C1 C2 H2C 109.5 . .
H2A C2 H2C 109.5 . .
H2B C2 H2C 109.5 . .
C8 C3 C4 124.6(11) . .
C8 C3 N1 119.6(11) . .
C4 C3 N1 115.8(11) . .
C3 C4 C5 115.2(14) . .
C3 C4 H4 122.4 . .
C5 C4 H4 122.4 . .
C6 C5 C4 123.5(16) . .
C6 C5 H5 118.2 . .
C4 C5 H5 118.2 . .
C5 C6 C7 118.9(15) . .
C5 C6 C10 122.7(18) . .
C7 C6 C10 118.3(18) . .
C6 C7 C8 122.7(15) . .
C6 C7 H7 118.6 . .
C8 C7 H7 118.6 . .
C3 C8 C9 125.8(13) . .
C3 C8 C7 114.9(13) . .
C9 C8 C7 119.3(14) . .
C8 C9 H9A 109.5 . .
C8 C9 H9B 109.5 . .
H9A C9 H9B 109.5 . .
C8 C9 H9C 109.5 . .
H9A C9 H9C 109.5 . .
H9B C9 H9C 109.5 . .
C6 C10 H10A 109.5 . .
C6 C10 H10B 109.5 . .
H10A C10 H10B 109.5 . .
C6 C10 H10C 109.5 . .
H10A C10 H10C 109.5 . .
H10B C10 H10C 109.5 . .

loop_
_geom_bond_atom_site_label_1
_geom_bond_atom_site_label_2
_geom_bond_distance
_geom_bond_site_symmetry_2
Ni1 N1 2.062(8) 10_556
Ni1 N1 2.062(8) .
Ni1 Br1 2.540(3) .
Ni1 Br1 2.540(3) 8_666
Ni1 Br2 2.588(3) 8_666
Ni1 Br2 2.620(3) .
Br1 Ni1 2.540(3) 3_655
Br1 Ni1 2.540(3) 8_666
Br2 Ni1 2.588(3) 3_655
N1 C1 1.275(13) .
N1 C3 1.441(13) .
C1 C2 1.477(14) .
C1 C1 1.50(2) 10_556
C2 H2A 0.9600 .
C2 H2B 0.9600 .
C2 H2C 0.9600 .
C3 C8 1.369(16) .
C3 C4 1.387(17) .
C4 C5 1.47(2) .
C4 H4 0.9300 .
C5 C6 1.30(2) .
C5 H5 0.9300 .
C6 C7 1.38(2) .
C6 C10 1.51(2) .
C7 C8 1.458(19) .
C7 H7 0.9300 .
C8 C9 1.431(19) .
C9 H9A 0.9600 .
C9 H9B 0.9600 .
C9 H9C 0.9600 .
C10 H10A 0.9600 .
C10 H10B 0.9600 .
C10 H10C 0.9600 .

loop_
_geom_torsion_atom_site_label_1
_geom_torsion_atom_site_label_2
_geom_torsion_atom_site_label_3
_geom_torsion_atom_site_label_4
_geom_torsion
_geom_torsion_site_symmetry_4
C3 N1 C1 C2 4.3(18) .
Ni1 N1 C1 C2 -175.1(10) .
C3 N1 C1 C1 -176.2(8) 10_556
Ni1 N1 C1 C1 4.4(8) 10_556
C1 N1 C3 C8 77.2(15) .
Ni1 N1 C3 C8 -103.5(12) .
C1 N1 C3 C4 -105.5(14) .
Ni1 N1 C3 C4 73.9(14) .
C8 C3 C4 C5 3(2) .
N1 C3 C4 C5 -173.9(13) .
C3 C4 C5 C6 -6(3) .
C4 C5 C6 C7 5(3) .
C4 C5 C6 C10 -179.6(16) .
C5 C6 C7 C8 -2(3) .
C10 C6 C7 C8 -177.3(14) .
C4 C3 C8 C9 176.9(15) .
N1 C3 C8 C9 -6(2) .
C4 C3 C8 C7 0(2) .
N1 C3 C8 C7 176.6(11) .
C6 C7 C8 C3 -1(2) .
C6 C7 C8 C9 -178.1(16) .

loop_
_platon_squeeze_void_nr
_platon_squeeze_void_average_x
_platon_squeeze_void_average_y
_platon_squeeze_void_average_z
_platon_squeeze_void_volume
_platon_squeeze_void_count_electrons
_platon_squeeze_void_content
1 0.000 0.000 0.000 120 37 ' '
2 0.000 0.000 0.500 120 37 ' '
3 0.333 0.667 0.250 209 58 ' '
4 0.667 0.333 0.750 209 58 ' '
